data_8106175
loop_
_publ_author_name
'Hongzhang, Liu'
'Yingting, Wang'

_publ_section_title
;
 The crystal structure of
 (3S,12R,20R,24S)-3,12-diacetyl-20,24-epoxy-dammarane-3,12,25-triol
 acetone solvate, C34H56O6
;
_journal_issue 3
_journal_name_full 'Zeitschrift f\"ur Kristallographie - New Crystal Structures'
_journal_page_first 437
_journal_page_last 439
_journal_paper_doi 10.1515/ncrs-2017-0331
_journal_volume 233
_journal_year 2018
_chemical_absolute_configuration .
_chemical_formula_moiety 'C34 H56 O6'
_chemical_formula_sum 'C34 H56 O6'
_chemical_formula_weight 560.78
_chemical_name_systematic
;
(3<i>S</i>,12<i>R</i>,20<i>R</i>,24<i>S</i>)-3,12-diacetyl-20,24-epoxy-
dammarane-3,12,25-triol
;
_space_group_crystal_system orthorhombic
_space_group_IT_number 19
_space_group_name_Hall 'P 2ac 2ab'
_space_group_name_H-M_alt 'P 21 21 21'
_atom_sites_solution_hydrogens geom
_cell_angle_alpha 90
_cell_angle_beta 90
_cell_angle_gamma 90
_cell_formula_units_Z 4
_cell_length_a 8.0343(8)
_cell_length_b 17.7992(16)
_cell_length_c 24.153(3)
_cell_measurement_reflns_used 1134
_cell_measurement_temperature 293(2)
_cell_measurement_theta_max 43.2010
_cell_measurement_theta_min 4.4110
_cell_volume 3454.0(6)
_computing_cell_refinement 'Bruker FRAMBO [1]'
_computing_data_collection 'Bruker FRAMBO [1]'
_computing_data_reduction 'Bruker SAINT [1]'
_computing_molecular_graphics 'Diamond 3.2i [4]'
_computing_publication_material 'SHELXL-2014/7 [3]'
_computing_structure_refinement 'SHELXL-2014/7 [3]'
_computing_structure_solution 'SHELXS-97 (Sheldrick, 1990) [2]'
_diffrn_ambient_temperature 293
_diffrn_measured_fraction_theta_full 0.999
_diffrn_measured_fraction_theta_max 0.999
_diffrn_measurement_device_type 'CCD area detector'
_diffrn_measurement_method 'phi and omega scans'
_diffrn_radiation_type CuK\a
_diffrn_radiation_wavelength 1.54178
_diffrn_reflns_av_R_equivalents 0.0526
_diffrn_reflns_av_unetI/netI 0.0990
_diffrn_reflns_Laue_measured_fraction_full 0.999
_diffrn_reflns_Laue_measured_fraction_max 0.999
_diffrn_reflns_limit_h_max 9
_diffrn_reflns_limit_h_min -6
_diffrn_reflns_limit_k_max 21
_diffrn_reflns_limit_k_min -18
_diffrn_reflns_limit_l_max 28
_diffrn_reflns_limit_l_min -23
_diffrn_reflns_number 7716
_diffrn_reflns_point_group_measured_fraction_full 0.840
_diffrn_reflns_point_group_measured_fraction_max 0.840
_diffrn_reflns_theta_full 66.039
_diffrn_reflns_theta_max 66.039
_diffrn_reflns_theta_min 3.084
_exptl_absorpt_coefficient_mu 0.569
_exptl_absorpt_correction_T_max 0.8802
_exptl_absorpt_correction_T_min 0.8042
_exptl_absorpt_correction_type multi-scan
_exptl_absorpt_process_details sadabs
_exptl_crystal_colour colourless
_exptl_crystal_colour_primary colourless
_exptl_crystal_density_diffrn 1.078
_exptl_crystal_density_method 'not measured'
_exptl_crystal_description block
_exptl_crystal_F_000 1232
_exptl_crystal_size_max 0.4
_exptl_crystal_size_mid 0.3
_exptl_crystal_size_min 0.23
_platon_squeeze_details
;
;
_refine_diff_density_max 0.145
_refine_diff_density_min -0.138
_refine_diff_density_rms 0.035
_refine_ls_abs_structure_details
;
 Flack x determined using 380 quotients [(I+)-(I-)]/[(I+)+(I-)]
 (Parsons, Flack and Wagner, Acta Cryst. B69 (2013) 249-259).
;
_refine_ls_abs_structure_Flack 0.2(5)
_refine_ls_extinction_coef 0.00022(5)
_refine_ls_extinction_expression Fc^*^=kFc[1+0.001xFc^2^\l^3^/sin(2\q)]^-1/4^
_refine_ls_extinction_method 'SHELXL-2016/6 (Sheldrick 2016)'
_refine_ls_goodness_of_fit_ref 0.882
_refine_ls_hydrogen_treatment constr
_refine_ls_matrix_type full
_refine_ls_number_parameters 364
_refine_ls_number_reflns 5067
_refine_ls_number_restraints 0
_refine_ls_restrained_S_all 0.882
_refine_ls_R_factor_all 0.1396
_refine_ls_R_factor_gt 0.0642
_refine_ls_shift/su_max 0.000
_refine_ls_shift/su_mean 0.000
_refine_ls_structure_factor_coef Fsqd
_refine_ls_weighting_details 'w=1/[\s^2^(Fo^2^)+(0.0433P)^2^] where P=(Fo^2^+2Fc^2^)/3'
_refine_ls_weighting_scheme calc
_refine_ls_wR_factor_gt 0.1182
_refine_ls_wR_factor_ref 0.1573
_reflns_Friedel_coverage 0.481
_reflns_Friedel_fraction_full 0.632
_reflns_Friedel_fraction_max 0.632
_reflns_number_gt 2090
_reflns_number_total 5067
_reflns_threshold_expression 'I > 2\s(I)'
_cod_data_source_file suppl_ncrs-2017-0331_suppl.cif
_cod_data_source_block b
_cod_original_cell_volume 3453.9(6)
_cod_database_code 8106175
_shelx_space_group_comment
;
The symmetry employed for this shelxl refinement is uniquely defined
by the following loop, which should always be used as a source of
symmetry information in preference to the above space-group names.
They are only intended as comments.
;
_shelx_estimated_absorpt_t_max 0.880
_shelx_estimated_absorpt_t_min 0.804
_olex2_refinement_description
;
1. Fixed Uiso
 At 1.2 times of:
  All C(H) groups, All C(H,H) groups
 At 1.5 times of:
  All C(H,H,H) groups, All O(H) groups
2.a Ternary CH refined with riding coordinates:
 C3(H3), C5(H5), C9(H9), C12(H12), C13(H13), C17(H17), C24(H24)
2.b Secondary CH2 refined with riding coordinates:
 C1(H1A,H1B), C2(H2A,H2B), C6(H6A,H6B), C7(H7A,H7B), C11(H11A,H11B), C15(H15A,
 H15B), C16(H16A,H16B), C22(H22A,H22B), C23(H23A,H23B)
2.c Me refined with riding coordinates:
 C21(H21A,H21B,H21C), C26(H26A,H26B,H26C), C27(H27A,H27B,H27C), C28(H28A,H28B,
 H28C), C29(H29A,H29B,H29C), C30(H30A,H30B,H30C), C32(H32A,H32B,H32C), C34(H34A,
 H34B,H34C)
2.d Tetrahedral OH refined with riding coordinates:
 O4(H4)
2.e Idealised Me refined as rotating group:
 C18(H18A,H18B,H18C), C19(H19A,H19B,H19C)
;
_olex2_submission_special_instructions 'No special instructions were received'

loop_
_space_group_symop_operation_xyz
'x, y, z'
'-x+1/2, -y, z+1/2'
'-x, y+1/2, -z+1/2'
'x+1/2, -y+1/2, -z'

loop_
_atom_site_label
_atom_site_type_symbol
_atom_site_fract_x
_atom_site_fract_y
_atom_site_fract_z
_atom_site_U_iso_or_equiv
_atom_site_adp_type
_atom_site_occupancy
_atom_site_site_symmetry_order
_atom_site_calc_flag
_atom_site_refinement_flags_posn
_atom_site_refinement_flags_adp
_atom_site_refinement_flags_occupancy
_atom_site_disorder_assembly
_atom_site_disorder_group
O1 O 0.6916(6) -0.0449(3) 0.6120(2) 0.0843(16) Uani 1 1 d . . . . .
O2 O 0.3436(6) 0.4316(2) 0.56616(19) 0.0715(13) Uani 1 1 d . . . . .
O3 O 0.2330(6) 0.5557(2) 0.63569(19) 0.0726(13) Uani 1 1 d . . . . .
O4 O 0.5210(7) 0.6442(4) 0.6407(3) 0.161(3) Uani 1 1 d . . . . .
H4 H 0.551731 0.601779 0.649178 0.242 Uiso 1 1 calc R . . . .
O5 O 0.8501(8) -0.0303(3) 0.6872(3) 0.107(2) Uani 1 1 d . . . . .
O6 O 0.5743(8) 0.4793(4) 0.6042(3) 0.138(3) Uani 1 1 d . . . . .
C1 C 0.5770(7) 0.1582(4) 0.5867(3) 0.0647(19) Uani 1 1 d . . . . .
H1A H 0.607393 0.191276 0.556450 0.078 Uiso 1 1 calc R . . . .
H1B H 0.620755 0.179599 0.620663 0.078 Uiso 1 1 calc R . . . .
C2 C 0.6556(9) 0.0812(4) 0.5773(3) 0.078(2) Uani 1 1 d . . . . .
H2A H 0.618327 0.061242 0.542066 0.094 Uiso 1 1 calc R . . . .
H2B H 0.775741 0.086413 0.575787 0.094 Uiso 1 1 calc R . . . .
C3 C 0.6097(9) 0.0273(4) 0.6229(3) 0.070(2) Uani 1 1 d . . . . .
H3 H 0.650071 0.047166 0.658299 0.084 Uiso 1 1 calc R . . . .
C4 C 0.4180(9) 0.0136(4) 0.6272(3) 0.0669(19) Uani 1 1 d . . . . .
C5 C 0.3378(8) 0.0928(3) 0.6331(3) 0.0597(17) Uani 1 1 d . . . . .
H5 H 0.382101 0.111836 0.668226 0.072 Uiso 1 1 calc R . . . .
C6 C 0.1508(8) 0.0897(4) 0.6424(3) 0.070(2) Uani 1 1 d . . . . .
H6A H 0.124632 0.049316 0.667983 0.084 Uiso 1 1 calc R . . . .
H6B H 0.095044 0.079388 0.607639 0.084 Uiso 1 1 calc R . . . .
C7 C 0.0885(8) 0.1644(4) 0.6660(3) 0.074(2) Uani 1 1 d . . . . .
H7A H -0.031768 0.162007 0.668972 0.089 Uiso 1 1 calc R . . . .
H7B H 0.132546 0.170031 0.703194 0.089 Uiso 1 1 calc R . . . .
C8 C 0.1344(8) 0.2337(4) 0.6328(3) 0.0606(17) Uani 1 1 d . . . . .
C9 C 0.3212(7) 0.2306(3) 0.6158(3) 0.0565(17) Uani 1 1 d . . . . .
H9 H 0.382553 0.236145 0.650600 0.068 Uiso 1 1 calc R . . . .
C10 C 0.3846(8) 0.1537(4) 0.5907(2) 0.0567(17) Uani 1 1 d . . . . .
C11 C 0.3705(8) 0.2999(3) 0.5813(2) 0.0608(17) Uani 1 1 d . . . . .
H11A H 0.489077 0.298008 0.573874 0.073 Uiso 1 1 calc R . . . .
H11B H 0.312948 0.298020 0.546021 0.073 Uiso 1 1 calc R . . . .
C12 C 0.3297(8) 0.3745(3) 0.6099(3) 0.0591(17) Uani 1 1 d . . . . .
H12 H 0.407408 0.384750 0.640223 0.071 Uiso 1 1 calc R . . . .
C13 C 0.1485(8) 0.3787(3) 0.6297(2) 0.0572(17) Uani 1 1 d . . . . .
H13 H 0.076389 0.376172 0.597074 0.069 Uiso 1 1 calc R . . . .
C14 C 0.1121(8) 0.3079(4) 0.6663(3) 0.0620(18) Uani 1 1 d . . . . .
C15 C -0.0695(8) 0.3257(4) 0.6854(3) 0.083(2) Uani 1 1 d . . . . .
H15A H -0.149699 0.308256 0.658273 0.100 Uiso 1 1 calc R . . . .
H15B H -0.093374 0.302144 0.720720 0.100 Uiso 1 1 calc R . . . .
C16 C -0.0745(9) 0.4122(4) 0.6905(3) 0.086(2) Uani 1 1 d . . . . .
H16A H -0.084606 0.426640 0.729080 0.103 Uiso 1 1 calc R . . . .
H16B H -0.169754 0.431988 0.670562 0.103 Uiso 1 1 calc R . . . .
C17 C 0.0885(8) 0.4445(4) 0.6658(3) 0.0630(18) Uani 1 1 d . . . . .
H17 H 0.167850 0.449670 0.696436 0.076 Uiso 1 1 calc R . . . .
C18 C 0.0176(8) 0.2344(4) 0.5807(3) 0.076(2) Uani 1 1 d . . . . .
H18A H 0.062234 0.268019 0.553346 0.114 Uiso 1 1 calc GR . . . .
H18B H -0.091485 0.251013 0.591308 0.114 Uiso 1 1 calc GR . . . .
H18C H 0.010741 0.184679 0.565486 0.114 Uiso 1 1 calc GR . . . .
C19 C 0.3148(8) 0.1387(4) 0.5313(2) 0.072(2) Uani 1 1 d . . . . .
H19A H 0.324631 0.183503 0.509453 0.108 Uiso 1 1 calc GR . . . .
H19B H 0.199819 0.124412 0.533801 0.108 Uiso 1 1 calc GR . . . .
H19C H 0.377089 0.098919 0.514238 0.108 Uiso 1 1 calc GR . . . .
C20 C 0.0650(9) 0.5221(4) 0.6410(3) 0.0681(19) Uani 1 1 d . . . . .
C21 C -0.0150(9) 0.5230(4) 0.5829(3) 0.080(2) Uani 1 1 d . . . . .
H21A H -0.124482 0.501539 0.584814 0.121 Uiso 1 1 calc R . . . .
H21B H -0.022655 0.573909 0.569943 0.121 Uiso 1 1 calc R . . . .
H21C H 0.052213 0.494259 0.557807 0.121 Uiso 1 1 calc R . . . .
C22 C -0.0192(9) 0.5755(4) 0.6817(3) 0.083(2) Uani 1 1 d . . . . .
H22A H -0.139193 0.573569 0.677628 0.099 Uiso 1 1 calc R . . . .
H22B H 0.009517 0.562593 0.719498 0.099 Uiso 1 1 calc R . . . .
C23 C 0.0457(10) 0.6522(4) 0.6671(4) 0.098(3) Uani 1 1 d . . . . .
H23A H 0.054057 0.683504 0.699868 0.118 Uiso 1 1 calc R . . . .
H23B H -0.026789 0.676691 0.640534 0.118 Uiso 1 1 calc R . . . .
C24 C 0.2213(9) 0.6376(4) 0.6415(3) 0.075(2) Uani 1 1 d . . . . .
H24 H 0.224627 0.660137 0.604527 0.090 Uiso 1 1 calc R . . . .
C25 C 0.3706(12) 0.6642(5) 0.6734(4) 0.103(3) Uani 1 1 d . . . . .
C26 C 0.3683(14) 0.6323(5) 0.7319(4) 0.174(6) Uani 1 1 d . . . . .
H26A H 0.267842 0.647602 0.750283 0.261 Uiso 1 1 calc R . . . .
H26B H 0.372797 0.578484 0.730295 0.261 Uiso 1 1 calc R . . . .
H26C H 0.462758 0.650831 0.752085 0.261 Uiso 1 1 calc R . . . .
C27 C 0.3733(12) 0.7514(4) 0.6736(4) 0.137(4) Uani 1 1 d . . . . .
H27A H 0.279417 0.769843 0.694083 0.206 Uiso 1 1 calc R . . . .
H27B H 0.474258 0.768598 0.690718 0.206 Uiso 1 1 calc R . . . .
H27C H 0.368087 0.769561 0.636266 0.206 Uiso 1 1 calc R . . . .
C28 C 0.3867(10) -0.0336(4) 0.6804(3) 0.084(2) Uani 1 1 d . . . . .
H28A H 0.426264 -0.006441 0.712110 0.125 Uiso 1 1 calc R . . . .
H28B H 0.269657 -0.042979 0.684289 0.125 Uiso 1 1 calc R . . . .
H28C H 0.444990 -0.080541 0.677582 0.125 Uiso 1 1 calc R . . . .
C29 C 0.3517(9) -0.0332(4) 0.5780(3) 0.084(2) Uani 1 1 d . . . . .
H29A H 0.407114 -0.081021 0.577209 0.127 Uiso 1 1 calc R . . . .
H29B H 0.234116 -0.040857 0.582220 0.127 Uiso 1 1 calc R . . . .
H29C H 0.372785 -0.006949 0.544001 0.127 Uiso 1 1 calc R . . . .
C30 C 0.2219(9) 0.3091(4) 0.7192(2) 0.078(2) Uani 1 1 d . . . . .
H30A H 0.204800 0.355548 0.738638 0.118 Uiso 1 1 calc R . . . .
H30B H 0.191760 0.267844 0.742714 0.118 Uiso 1 1 calc R . . . .
H30C H 0.336893 0.304781 0.708933 0.118 Uiso 1 1 calc R . . . .
C31 C 0.8121(11) -0.0648(5) 0.6469(4) 0.083(2) Uani 1 1 d . . . . .
C32 C 0.8895(11) -0.1388(4) 0.6290(4) 0.117(3) Uani 1 1 d . . . . .
H32A H 0.838239 -0.155480 0.595282 0.176 Uiso 1 1 calc R . . . .
H32B H 1.006664 -0.131950 0.623090 0.176 Uiso 1 1 calc R . . . .
H32C H 0.872491 -0.175782 0.657404 0.176 Uiso 1 1 calc R . . . .
C33 C 0.4712(13) 0.4794(5) 0.5681(4) 0.096(3) Uani 1 1 d . . . . .
C34 C 0.4670(11) 0.5362(4) 0.5218(3) 0.113(3) Uani 1 1 d . . . . .
H34A H 0.374551 0.525652 0.497877 0.170 Uiso 1 1 calc R . . . .
H34B H 0.455073 0.585714 0.537072 0.170 Uiso 1 1 calc R . . . .
H34C H 0.568688 0.533356 0.501076 0.170 Uiso 1 1 calc R . . . .

loop_
_atom_site_aniso_label
_atom_site_aniso_U_11
_atom_site_aniso_U_22
_atom_site_aniso_U_33
_atom_site_aniso_U_23
_atom_site_aniso_U_13
_atom_site_aniso_U_12
O1 0.087(4) 0.069(3) 0.097(4) -0.013(3) -0.014(3) 0.017(3)
O2 0.071(3) 0.062(3) 0.081(3) 0.005(3) 0.009(3) -0.008(3)
O3 0.060(3) 0.069(3) 0.088(3) -0.011(3) -0.004(3) 0.006(3)
O4 0.090(5) 0.141(6) 0.252(9) -0.054(6) -0.016(6) -0.002(5)
O5 0.111(5) 0.102(4) 0.109(4) 0.023(4) -0.033(4) 0.008(4)
O6 0.078(4) 0.165(6) 0.171(7) 0.051(6) -0.027(5) -0.031(4)
C1 0.055(4) 0.057(4) 0.082(5) 0.004(4) 0.008(4) -0.002(4)
C2 0.063(4) 0.075(5) 0.097(5) -0.004(5) 0.001(5) 0.005(4)
C3 0.083(5) 0.048(4) 0.079(5) -0.008(4) -0.004(5) 0.013(4)
C4 0.068(5) 0.063(4) 0.069(4) 0.002(4) -0.002(4) -0.008(4)
C5 0.063(4) 0.054(4) 0.062(4) 0.002(4) 0.006(4) -0.008(4)
C6 0.067(4) 0.065(4) 0.079(5) 0.009(4) 0.013(4) -0.009(4)
C7 0.061(4) 0.081(5) 0.081(5) 0.004(4) 0.017(4) 0.002(4)
C8 0.050(4) 0.062(4) 0.069(4) 0.006(4) 0.008(4) -0.008(4)
C9 0.050(4) 0.057(4) 0.063(4) -0.003(3) -0.004(3) 0.002(3)
C10 0.054(4) 0.064(4) 0.052(4) 0.002(3) 0.002(3) -0.006(4)
C11 0.053(4) 0.059(4) 0.070(4) 0.008(4) 0.007(4) 0.001(4)
C12 0.056(4) 0.052(4) 0.070(4) 0.007(4) 0.006(4) 0.007(3)
C13 0.049(4) 0.062(4) 0.061(4) -0.004(4) 0.001(4) 0.003(3)
C14 0.052(4) 0.067(4) 0.067(4) 0.013(4) 0.013(4) 0.002(4)
C15 0.065(5) 0.082(5) 0.103(6) 0.009(5) 0.037(5) 0.009(4)
C16 0.080(5) 0.092(6) 0.086(5) 0.006(5) 0.023(5) 0.010(5)
C17 0.061(4) 0.069(4) 0.059(4) -0.002(4) 0.006(4) 0.005(4)
C18 0.056(4) 0.074(5) 0.099(5) 0.005(5) -0.011(4) -0.008(4)
C19 0.081(5) 0.080(5) 0.055(4) 0.000(4) 0.000(4) -0.005(5)
C20 0.056(4) 0.079(5) 0.070(5) -0.005(4) 0.007(4) 0.005(4)
C21 0.068(5) 0.094(5) 0.080(5) 0.006(4) -0.006(4) 0.008(5)
C22 0.088(6) 0.067(5) 0.094(5) 0.003(4) 0.013(5) 0.021(5)
C23 0.095(6) 0.091(6) 0.109(7) -0.012(5) 0.022(6) 0.026(5)
C24 0.075(5) 0.067(5) 0.084(5) -0.006(4) -0.006(5) 0.004(4)
C25 0.089(6) 0.082(6) 0.137(8) -0.004(6) -0.031(7) -0.005(6)
C26 0.285(15) 0.101(7) 0.137(8) 0.006(6) -0.153(10) -0.007(9)
C27 0.130(9) 0.078(6) 0.203(10) -0.027(6) -0.025(9) -0.009(6)
C28 0.104(6) 0.065(4) 0.081(5) 0.007(4) 0.002(5) 0.005(5)
C29 0.081(5) 0.074(5) 0.099(5) -0.008(4) -0.014(5) -0.010(5)
C30 0.097(6) 0.075(5) 0.064(4) 0.000(4) 0.000(4) 0.007(5)
C31 0.080(6) 0.083(6) 0.088(6) 0.011(5) 0.003(5) -0.002(5)
C32 0.125(7) 0.098(6) 0.130(7) 0.012(6) 0.009(7) 0.033(6)
C33 0.087(7) 0.101(7) 0.101(7) 0.017(6) 0.020(6) 0.001(6)
C34 0.126(8) 0.100(6) 0.114(7) 0.029(6) 0.035(6) -0.013(7)

loop_
_atom_type_symbol
_atom_type_description
_atom_type_scat_dispersion_real
_atom_type_scat_dispersion_imag
_atom_type_scat_source
C C 0.0181 0.0091 'International Tables Vol C Tables 4.2.6.8 and 6.1.1.4'
H H 0.0000 0.0000 'International Tables Vol C Tables 4.2.6.8 and 6.1.1.4'
O O 0.0492 0.0322 'International Tables Vol C Tables 4.2.6.8 and 6.1.1.4'

loop_
_geom_angle_atom_site_label_1
_geom_angle_atom_site_label_2
_geom_angle_atom_site_label_3
_geom_angle
_geom_angle_site_symmetry_1
_geom_angle_site_symmetry_3
C31 O1 C3 116.4(6) . .
C33 O2 C12 118.3(6) . .
C24 O3 C20 109.6(5) . .
C25 O4 H4 109.5 . .
H1A C1 H1B 107.9 . .
C2 C1 H1A 109.2 . .
C2 C1 H1B 109.2 . .
C2 C1 C10 112.1(6) . .
C10 C1 H1A 109.2 . .
C10 C1 H1B 109.2 . .
C1 C2 H2A 109.4 . .
C1 C2 H2B 109.4 . .
H2A C2 H2B 108.0 . .
C3 C2 C1 111.2(6) . .
C3 C2 H2A 109.4 . .
C3 C2 H2B 109.4 . .
O1 C3 C2 108.4(5) . .
O1 C3 H3 109.0 . .
O1 C3 C4 108.6(6) . .
C2 C3 H3 109.0 . .
C2 C3 C4 112.9(6) . .
C4 C3 H3 109.0 . .
C5 C4 C3 105.9(5) . .
C5 C4 C28 110.3(5) . .
C28 C4 C3 107.3(6) . .
C29 C4 C3 111.9(6) . .
C29 C4 C5 114.6(6) . .
C29 C4 C28 106.7(5) . .
C4 C5 H5 104.1 . .
C6 C5 C4 113.0(5) . .
C6 C5 H5 104.1 . .
C6 C5 C10 111.4(6) . .
C10 C5 C4 118.4(5) . .
C10 C5 H5 104.1 . .
C5 C6 H6A 109.6 . .
C5 C6 H6B 109.6 . .
C5 C6 C7 110.3(6) . .
H6A C6 H6B 108.1 . .
C7 C6 H6A 109.6 . .
C7 C6 H6B 109.6 . .
C6 C7 H7A 108.4 . .
C6 C7 H7B 108.4 . .
H7A C7 H7B 107.5 . .
C8 C7 C6 115.5(5) . .
C8 C7 H7A 108.4 . .
C8 C7 H7B 108.4 . .
C7 C8 C9 110.2(6) . .
C7 C8 C14 112.8(5) . .
C7 C8 C18 106.6(5) . .
C9 C8 C14 106.1(5) . .
C9 C8 C18 111.3(5) . .
C14 C8 C18 109.9(5) . .
C8 C9 H9 104.7 . .
C8 C9 C10 116.3(5) . .
C10 C9 H9 104.7 . .
C11 C9 C8 111.2(5) . .
C11 C9 H9 104.7 . .
C11 C9 C10 113.8(5) . .
C1 C10 C9 107.5(5) . .
C1 C10 C19 108.0(5) . .
C5 C10 C1 108.7(5) . .
C5 C10 C9 106.1(5) . .
C5 C10 C19 113.8(5) . .
C19 C10 C9 112.6(5) . .
C9 C11 H11A 108.9 . .
C9 C11 H11B 108.9 . .
H11A C11 H11B 107.7 . .
C12 C11 C9 113.3(5) . .
C12 C11 H11A 108.9 . .
C12 C11 H11B 108.9 . .
O2 C12 C11 105.0(5) . .
O2 C12 H12 111.2 . .
O2 C12 C13 105.3(5) . .
C11 C12 H12 111.2 . .
C11 C12 C13 112.7(5) . .
C13 C12 H12 111.2 . .
C12 C13 H13 107.9 . .
C12 C13 C14 108.3(5) . .
C12 C13 C17 120.8(6) . .
C14 C13 H13 107.9 . .
C17 C13 H13 107.9 . .
C17 C13 C14 103.6(5) . .
C8 C14 C13 111.6(5) . .
C8 C14 C15 115.6(6) . .
C15 C14 C13 100.2(5) . .
C30 C14 C8 111.9(5) . .
C30 C14 C13 110.3(5) . .
C30 C14 C15 106.6(6) . .
C14 C15 H15A 110.9 . .
C14 C15 H15B 110.9 . .
H15A C15 H15B 108.9 . .
C16 C15 C14 104.4(6) . .
C16 C15 H15A 110.9 . .
C16 C15 H15B 110.9 . .
C15 C16 H16A 110.0 . .
C15 C16 H16B 110.0 . .
C15 C16 C17 108.5(6) . .
H16A C16 H16B 108.4 . .
C17 C16 H16A 110.0 . .
C17 C16 H16B 110.0 . .
C13 C17 C16 101.5(5) . .
C13 C17 H17 107.1 . .
C16 C17 H17 107.1 . .
C20 C17 C13 120.5(5) . .
C20 C17 C16 112.6(6) . .
C20 C17 H17 107.1 . .
C8 C18 H18A 109.5 . .
C8 C18 H18B 109.5 . .
C8 C18 H18C 109.5 . .
H18A C18 H18B 109.5 . .
H18A C18 H18C 109.5 . .
H18B C18 H18C 109.5 . .
C10 C19 H19A 109.5 . .
C10 C19 H19B 109.5 . .
C10 C19 H19C 109.5 . .
H19A C19 H19B 109.5 . .
H19A C19 H19C 109.5 . .
H19B C19 H19C 109.5 . .
O3 C20 C17 106.8(5) . .
O3 C20 C21 107.2(6) . .
O3 C20 C22 101.9(6) . .
C17 C20 C21 115.0(6) . .
C17 C20 C22 111.6(6) . .
C22 C20 C21 113.2(6) . .
C20 C21 H21A 109.5 . .
C20 C21 H21B 109.5 . .
C20 C21 H21C 109.5 . .
H21A C21 H21B 109.5 . .
H21A C21 H21C 109.5 . .
H21B C21 H21C 109.5 . .
C20 C22 H22A 110.7 . .
C20 C22 H22B 110.7 . .
H22A C22 H22B 108.8 . .
C23 C22 C20 105.2(6) . .
C23 C22 H22A 110.7 . .
C23 C22 H22B 110.7 . .
C22 C23 H23A 110.8 . .
C22 C23 H23B 110.8 . .
C22 C23 C24 104.7(6) . .
H23A C23 H23B 108.9 . .
C24 C23 H23A 110.8 . .
C24 C23 H23B 110.8 . .
O3 C24 C23 105.1(6) . .
O3 C24 H24 108.5 . .
O3 C24 C25 108.1(6) . .
C23 C24 H24 108.5 . .
C25 C24 C23 117.8(7) . .
C25 C24 H24 108.5 . .
O4 C25 C24 107.6(7) . .
O4 C25 C26 114.4(8) . .
O4 C25 C27 103.3(8) . .
C24 C25 C26 110.4(8) . .
C24 C25 C27 109.2(8) . .
C26 C25 C27 111.7(8) . .
C25 C26 H26A 109.5 . .
C25 C26 H26B 109.5 . .
C25 C26 H26C 109.5 . .
H26A C26 H26B 109.5 . .
H26A C26 H26C 109.5 . .
H26B C26 H26C 109.5 . .
C25 C27 H27A 109.5 . .
C25 C27 H27B 109.5 . .
C25 C27 H27C 109.5 . .
H27A C27 H27B 109.5 . .
H27A C27 H27C 109.5 . .
H27B C27 H27C 109.5 . .
C4 C28 H28A 109.5 . .
C4 C28 H28B 109.5 . .
C4 C28 H28C 109.5 . .
H28A C28 H28B 109.5 . .
H28A C28 H28C 109.5 . .
H28B C28 H28C 109.5 . .
C4 C29 H29A 109.5 . .
C4 C29 H29B 109.5 . .
C4 C29 H29C 109.5 . .
H29A C29 H29B 109.5 . .
H29A C29 H29C 109.5 . .
H29B C29 H29C 109.5 . .
C14 C30 H30A 109.5 . .
C14 C30 H30B 109.5 . .
C14 C30 H30C 109.5 . .
H30A C30 H30B 109.5 . .
H30A C30 H30C 109.5 . .
H30B C30 H30C 109.5 . .
O1 C31 C32 110.4(8) . .
O5 C31 O1 124.5(8) . .
O5 C31 C32 125.1(9) . .
C31 C32 H32A 109.5 . .
C31 C32 H32B 109.5 . .
C31 C32 H32C 109.5 . .
H32A C32 H32B 109.5 . .
H32A C32 H32C 109.5 . .
H32B C32 H32C 109.5 . .
O2 C33 C34 112.6(9) . .
O6 C33 O2 123.7(9) . .
O6 C33 C34 123.6(10) . .
C33 C34 H34A 109.5 . .
C33 C34 H34B 109.5 . .
C33 C34 H34C 109.5 . .
H34A C34 H34B 109.5 . .
H34A C34 H34C 109.5 . .
H34B C34 H34C 109.5 . .

loop_
_geom_bond_atom_site_label_1
_geom_bond_atom_site_label_2
_geom_bond_distance
_geom_bond_site_symmetry_2
O1 C3 1.468(7) .
O1 C31 1.332(9) .
O2 C12 1.469(7) .
O2 C33 1.333(10) .
O3 C20 1.482(8) .
O3 C24 1.467(7) .
O4 H4 0.8200 .
O4 C25 1.487(10) .
O5 C31 1.192(9) .
O6 C33 1.202(10) .
C1 H1A 0.9700 .
C1 H1B 0.9700 .
C1 C2 1.525(8) .
C1 C10 1.551(8) .
C2 H2A 0.9700 .
C2 H2B 0.9700 .
C2 C3 1.508(9) .
C3 H3 0.9800 .
C3 C4 1.562(9) .
C4 C5 1.555(8) .
C4 C28 1.556(8) .
C4 C29 1.547(9) .
C5 H5 0.9800 .
C5 C6 1.520(8) .
C5 C10 1.539(8) .
C6 H6A 0.9700 .
C6 H6B 0.9700 .
C6 C7 1.530(8) .
C7 H7A 0.9700 .
C7 H7B 0.9700 .
C7 C8 1.518(8) .
C8 C9 1.557(8) .
C8 C14 1.560(8) .
C8 C18 1.571(8) .
C9 H9 0.9800 .
C9 C10 1.581(8) .
C9 C11 1.541(7) .
C10 C19 1.563(7) .
C11 H11A 0.9700 .
C11 H11B 0.9700 .
C11 C12 1.532(8) .
C12 H12 0.9800 .
C12 C13 1.535(8) .
C13 H13 0.9800 .
C13 C14 1.566(8) .
C13 C17 1.538(8) .
C14 C15 1.563(8) .
C14 C30 1.552(8) .
C15 H15A 0.9700 .
C15 H15B 0.9700 .
C15 C16 1.545(9) .
C16 H16A 0.9700 .
C16 H16B 0.9700 .
C16 C17 1.549(8) .
C17 H17 0.9800 .
C17 C20 1.517(8) .
C18 H18A 0.9600 .
C18 H18B 0.9600 .
C18 H18C 0.9600 .
C19 H19A 0.9600 .
C19 H19B 0.9600 .
C19 H19C 0.9600 .
C20 C21 1.543(9) .
C20 C22 1.526(8) .
C21 H21A 0.9600 .
C21 H21B 0.9600 .
C21 H21C 0.9600 .
C22 H22A 0.9700 .
C22 H22B 0.9700 .
C22 C23 1.503(9) .
C23 H23A 0.9700 .
C23 H23B 0.9700 .
C23 C24 1.562(9) .
C24 H24 0.9800 .
C24 C25 1.501(9) .
C25 C26 1.523(12) .
C25 C27 1.551(10) .
C26 H26A 0.9600 .
C26 H26B 0.9600 .
C26 H26C 0.9600 .
C27 H27A 0.9600 .
C27 H27B 0.9600 .
C27 H27C 0.9600 .
C28 H28A 0.9600 .
C28 H28B 0.9600 .
C28 H28C 0.9600 .
C29 H29A 0.9600 .
C29 H29B 0.9600 .
C29 H29C 0.9600 .
C30 H30A 0.9600 .
C30 H30B 0.9600 .
C30 H30C 0.9600 .
C31 C32 1.519(10) .
C32 H32A 0.9600 .
C32 H32B 0.9600 .
C32 H32C 0.9600 .
C33 C34 1.508(11) .
C34 H34A 0.9600 .
C34 H34B 0.9600 .
C34 H34C 0.9600 .

loop_
_geom_torsion_atom_site_label_1
_geom_torsion_atom_site_label_2
_geom_torsion_atom_site_label_3
_geom_torsion_atom_site_label_4
_geom_torsion
_geom_torsion_site_symmetry_1
_geom_torsion_site_symmetry_2
_geom_torsion_site_symmetry_3
_geom_torsion_site_symmetry_4
O1 C3 C4 C5 -174.7(5) . . . .
O1 C3 C4 C28 67.5(7) . . . .
O1 C3 C4 C29 -49.2(7) . . . .
O2 C12 C13 C14 167.1(5) . . . .
O2 C12 C13 C17 -73.9(7) . . . .
O3 C20 C22 C23 36.7(7) . . . .
O3 C24 C25 O4 61.3(8) . . . .
O3 C24 C25 C26 -64.1(9) . . . .
O3 C24 C25 C27 172.7(7) . . . .
C1 C2 C3 O1 -178.9(5) . . . .
C1 C2 C3 C4 60.8(8) . . . .
C2 C1 C10 C5 50.9(7) . . . .
C2 C1 C10 C9 165.3(5) . . . .
C2 C1 C10 C19 -73.0(7) . . . .
C2 C3 C4 C5 -54.5(7) . . . .
C2 C3 C4 C28 -172.3(5) . . . .
C2 C3 C4 C29 71.0(7) . . . .
C3 O1 C31 O5 4.3(12) . . . .
C3 O1 C31 C32 -177.7(6) . . . .
C3 C4 C5 C6 -175.4(6) . . . .
C3 C4 C5 C10 51.7(8) . . . .
C4 C5 C6 C7 161.9(5) . . . .
C4 C5 C10 C1 -51.0(8) . . . .
C4 C5 C10 C9 -166.3(5) . . . .
C4 C5 C10 C19 69.5(8) . . . .
C5 C6 C7 C8 54.1(8) . . . .
C6 C5 C10 C1 175.5(6) . . . .
C6 C5 C10 C9 60.2(7) . . . .
C6 C5 C10 C19 -64.1(7) . . . .
C6 C7 C8 C9 -45.6(8) . . . .
C6 C7 C8 C14 -164.0(6) . . . .
C6 C7 C8 C18 75.3(7) . . . .
C7 C8 C9 C10 46.8(7) . . . .
C7 C8 C9 C11 179.2(5) . . . .
C7 C8 C14 C13 -176.0(5) . . . .
C7 C8 C14 C15 -62.4(8) . . . .
C7 C8 C14 C30 59.8(7) . . . .
C8 C9 C10 C1 -170.0(5) . . . .
C8 C9 C10 C5 -53.8(7) . . . .
C8 C9 C10 C19 71.2(7) . . . .
C8 C9 C11 C12 54.3(7) . . . .
C8 C14 C15 C16 -153.4(6) . . . .
C9 C8 C14 C13 63.2(7) . . . .
C9 C8 C14 C15 176.8(6) . . . .
C9 C8 C14 C30 -60.9(7) . . . .
C9 C11 C12 O2 -165.6(5) . . . .
C9 C11 C12 C13 -51.5(7) . . . .
C10 C1 C2 C3 -58.0(8) . . . .
C10 C5 C6 C7 -61.9(7) . . . .
C10 C9 C11 C12 -172.0(5) . . . .
C11 C9 C10 C1 58.8(7) . . . .
C11 C9 C10 C5 174.9(5) . . . .
C11 C9 C10 C19 -60.1(7) . . . .
C11 C12 C13 C14 53.2(7) . . . .
C11 C12 C13 C17 172.2(5) . . . .
C12 O2 C33 O6 -1.2(13) . . . .
C12 O2 C33 C34 -178.2(6) . . . .
C12 C13 C14 C8 -61.0(7) . . . .
C12 C13 C14 C15 176.1(5) . . . .
C12 C13 C14 C30 64.0(7) . . . .
C12 C13 C17 C16 -162.2(6) . . . .
C12 C13 C17 C20 72.6(8) . . . .
C13 C14 C15 C16 -33.3(7) . . . .
C13 C17 C20 O3 -77.9(8) . . . .
C13 C17 C20 C21 40.9(9) . . . .
C13 C17 C20 C22 171.5(6) . . . .
C14 C8 C9 C10 169.2(5) . . . .
C14 C8 C9 C11 -58.4(6) . . . .
C14 C13 C17 C16 -40.9(6) . . . .
C14 C13 C17 C20 -166.1(6) . . . .
C14 C15 C16 C17 9.1(8) . . . .
C15 C16 C17 C13 19.5(7) . . . .
C15 C16 C17 C20 149.8(6) . . . .
C16 C17 C20 O3 162.3(5) . . . .
C16 C17 C20 C21 -78.9(7) . . . .
C16 C17 C20 C22 51.7(8) . . . .
C17 C13 C14 C8 169.6(5) . . . .
C17 C13 C14 C15 46.7(6) . . . .
C17 C13 C14 C30 -65.3(6) . . . .
C17 C20 C22 C23 150.3(6) . . . .
C18 C8 C9 C10 -71.2(7) . . . .
C18 C8 C9 C11 61.2(7) . . . .
C18 C8 C14 C13 -57.3(7) . . . .
C18 C8 C14 C15 56.3(7) . . . .
C18 C8 C14 C30 178.6(5) . . . .
C20 O3 C24 C23 15.4(8) . . . .
C20 O3 C24 C25 142.1(7) . . . .
C20 C22 C23 C24 -27.8(8) . . . .
C21 C20 C22 C23 -78.2(8) . . . .
C22 C23 C24 O3 8.2(8) . . . .
C22 C23 C24 C25 -112.3(8) . . . .
C23 C24 C25 O4 -179.8(7) . . . .
C23 C24 C25 C26 54.8(10) . . . .
C23 C24 C25 C27 -68.4(10) . . . .
C24 O3 C20 C17 -149.5(5) . . . .
C24 O3 C20 C21 86.8(7) . . . .
C24 O3 C20 C22 -32.3(7) . . . .
C28 C4 C5 C6 -59.6(8) . . . .
C28 C4 C5 C10 167.5(6) . . . .
C29 C4 C5 C6 60.8(8) . . . .
C29 C4 C5 C10 -72.1(8) . . . .
C30 C14 C15 C16 81.6(7) . . . .
C31 O1 C3 C2 111.6(7) . . . .
C31 O1 C3 C4 -125.4(7) . . . .
C33 O2 C12 C11 -109.4(7) . . . .
C33 O2 C12 C13 131.4(6) . . . .

loop_
_platon_squeeze_void_nr
_platon_squeeze_void_average_x
_platon_squeeze_void_average_y
_platon_squeeze_void_average_z
_platon_squeeze_void_volume
_platon_squeeze_void_count_electrons
1 -0.005 0.250 0.000 166.1 46.6
2 -0.043 0.750 0.500 166.1 46.6

loop_
_smtbx_masks_void_nr
_smtbx_masks_void_average_x
_smtbx_masks_void_average_y
_smtbx_masks_void_average_z
_smtbx_masks_void_volume
_smtbx_masks_void_count_electrons
1 -0.804 0.250 0.000 181.9 0.0
2 -0.630 0.750 0.500 181.9 0.0
